data_4311175
loop_
_publ_author_name
'Kenji Matsuda'
'Yoshihiro Shinkai'
'Masahiro Irie'

_publ_contact_author
;Dr. Kenji Matsuda
Department of Chemistry and Biochemistry
Graduate School of Engineering, Kyushu University
Hakozaki 6-10-1, Higashi-ku, Fukuoka, Japan
;
_publ_contact_author_email ' kmatsuda@cstf.kyushu-u.ac.jp'
_publ_contact_author_fax ' 81(92)6423568 '
_publ_contact_author_phone ' 81(92)6424132 '
_publ_section_title
;
 Photochromism of Metal Complexes Composed of Diarylethene Ligands and
 ZnCl2
;
_journal_name_full 'Inorganic Chemistry'
_journal_page_first 3774
_journal_page_last 3776
_journal_paper_doi 10.1021/ic049686c
_journal_volume 43
_journal_year 2004
_chemical_formula_sum 'C25 H16 Cl2 F6 N2 S2 Zn'
_chemical_formula_weight 658.79
_chemical_name_systematic
; 
 ? 
;
_space_group_IT_number 11
_symmetry_cell_setting monoclinic
_symmetry_space_group_name_Hall '-P 2yb'
_symmetry_space_group_name_H-M 'P 1 21/m 1'
_atom_sites_solution_hydrogens geom
_atom_sites_solution_primary direct
_atom_sites_solution_secondary difmap
_audit_creation_method SHELXL-97
_cell_angle_alpha 90.00
_cell_angle_beta 100.089(3)
_cell_angle_gamma 90.00
_cell_formula_units_Z 2
_cell_length_a 7.3867(16)
_cell_length_b 13.969(3)
_cell_length_c 12.949(3)
_cell_measurement_reflns_used 892
_cell_measurement_temperature 293(2)
_cell_measurement_theta_max 27.19
_cell_measurement_theta_min 2.75
_cell_volume 1315.5(5)
_computing_cell_refinement 'Bruker SMART'
_computing_data_collection 'Bruker SMART'
_computing_data_reduction 'Bruker SHELXTL'
_computing_molecular_graphics 'Bruker SHELXTL'
_computing_publication_material 'Bruker SHELXTL'
_computing_structure_refinement 'SHELXL-97 (Sheldrick, 1997)'
_computing_structure_solution 'SHELXS-97 (Sheldrick, 1990)'
_diffrn_ambient_temperature 293(2)
_diffrn_measured_fraction_theta_full 0.938
_diffrn_measured_fraction_theta_max 0.938
_diffrn_measurement_device_type 'CCD area detector'
_diffrn_measurement_method 'omega scans'
_diffrn_radiation_monochromator graphite
_diffrn_radiation_source 'sealed tube'
_diffrn_radiation_type MoK\a
_diffrn_radiation_wavelength 0.71073
_diffrn_reflns_av_R_equivalents 0.0177
_diffrn_reflns_av_sigmaI/netI 0.0214
_diffrn_reflns_limit_h_max 9
_diffrn_reflns_limit_h_min -9
_diffrn_reflns_limit_k_max 18
_diffrn_reflns_limit_k_min -15
_diffrn_reflns_limit_l_max 16
_diffrn_reflns_limit_l_min -16
_diffrn_reflns_number 8764
_diffrn_reflns_theta_full 27.49
_diffrn_reflns_theta_max 27.49
_diffrn_reflns_theta_min 2.16
_diffrn_standards_decay_% -0.04
_exptl_absorpt_coefficient_mu 1.357
_exptl_absorpt_correction_T_max 1.000000
_exptl_absorpt_correction_T_min 0.833190
_exptl_absorpt_correction_type multi-scan
_exptl_absorpt_process_details 'BRUKER SADABS'
_exptl_crystal_colour colorless
_exptl_crystal_density_diffrn 1.663
_exptl_crystal_density_method 'not measured'
_exptl_crystal_description block
_exptl_crystal_F_000 660
_exptl_crystal_size_max 0.8
_exptl_crystal_size_mid 0.3
_exptl_crystal_size_min 0.1
_refine_diff_density_max 0.424
_refine_diff_density_min -0.290
_refine_diff_density_rms 0.058
_refine_ls_extinction_method none
_refine_ls_goodness_of_fit_ref 1.028
_refine_ls_hydrogen_treatment mixed
_refine_ls_matrix_type full
_refine_ls_number_parameters 219
_refine_ls_number_reflns 2957
_refine_ls_number_restraints 0
_refine_ls_restrained_S_all 1.028
_refine_ls_R_factor_all 0.0322
_refine_ls_R_factor_gt 0.0251
_refine_ls_shift/su_max 0.001
_refine_ls_shift/su_mean 0.000
_refine_ls_structure_factor_coef Fsqd
_refine_ls_weighting_details 'calc w=1/[\s^2^(Fo^2^)+(0.0412P)^2^+0.3088P] where P=(Fo^2^+2Fc^2^)/3'
_refine_ls_weighting_scheme calc
_refine_ls_wR_factor_gt 0.0654
_refine_ls_wR_factor_ref 0.0682
_reflns_number_gt 2534
_reflns_number_total 2957
_reflns_threshold_expression >2sigma(I)
_cod_data_source_file ic049686csi20040310_074524_1.cif
_cod_data_source_block 1azncl2
_cod_depositor_comments
;
The following automatic conversions were performed:
'_symmetry_cell_setting' value 'Monoclinic' changed to 'monoclinic'
according to '/home/saulius/struct/CIF-dictionaries/cif_core.dic'
dictionary named 'cif_core.dic' version 2.4.1 from 2010-06-29.

Automatic conversion script
Id: cif_fix_enum 1527 2010-12-29 10:47:43Z saulius 
;
_cod_database_code 4311175

loop_
_symmetry_equiv_pos_as_xyz
'x, y, z'
'-x, y+1/2, -z'
'-x, -y, -z'
'x, -y-1/2, z'

loop_
_atom_site_label
_atom_site_type_symbol
_atom_site_fract_x
_atom_site_fract_y
_atom_site_fract_z
_atom_site_U_iso_or_equiv
_atom_site_adp_type
_atom_site_occupancy
_atom_site_symmetry_multiplicity
_atom_site_calc_flag
_atom_site_refinement_flags
_atom_site_disorder_assembly
_atom_site_disorder_group
C1 C 0.7540(2) 1.12587(13) 0.98348(13) 0.0214(4) Uani 1 1 d . . .
H1 H 0.8358 1.1576 1.0349 0.026 Uiso 1 1 calc R . .
C2 C 0.8243(2) 1.06790(13) 0.91360(13) 0.0217(4) Uani 1 1 d . . .
H2 H 0.9509 1.0626 0.9175 0.026 Uiso 1 1 calc R . .
C3 C 0.7049(2) 1.01707(12) 0.83677(13) 0.0178(3) Uani 1 1 d . . .
C4 C 0.5163(2) 1.02593(12) 0.83833(13) 0.0201(4) Uani 1 1 d . . .
H4 H 0.4315 0.9907 0.7918 0.024 Uiso 1 1 calc R . .
C5 C 0.4570(2) 1.08730(12) 0.90930(13) 0.0194(3) Uani 1 1 d . . .
H5 H 0.3312 1.0936 0.9079 0.023 Uiso 1 1 calc R . .
C6 C 0.7702(2) 0.96162(12) 0.75478(13) 0.0187(3) Uani 1 1 d . . .
C7 C 0.6747(2) 0.89817(12) 0.68555(13) 0.0193(3) Uani 1 1 d . . .
H7 H 0.5545 0.8794 0.6875 0.023 Uiso 1 1 calc R . .
C8 C 0.7781(2) 0.86373(12) 0.61003(12) 0.0183(3) Uani 1 1 d . . .
C9 C 0.9513(2) 0.90139(12) 0.62167(13) 0.0200(3) Uani 1 1 d . . .
C10 C 1.0987(2) 0.88394(14) 0.55695(14) 0.0250(4) Uani 1 1 d . . .
H10A H 1.1918 0.8432 0.5950 0.037 Uiso 1 1 calc R . .
H10B H 1.1526 0.9439 0.5424 0.037 Uiso 1 1 calc R . .
H10C H 1.0456 0.8536 0.4922 0.037 Uiso 1 1 calc R . .
C11 C 0.6982(2) 0.79776(12) 0.52427(12) 0.0184(3) Uani 1 1 d . . .
C12 C 0.5965(2) 0.83660(13) 0.42198(14) 0.0230(4) Uani 1 1 d . . .
C13A C 0.5721(10) 0.7500 0.3452(5) 0.0271(13) Uani 0.548(4) 2 d SP . 1
F1A F 0.6875(7) 0.9093(3) 0.3822(3) 0.0361(9) Uani 0.548(4) 1 d P . 1
F2A F 0.4309(5) 0.8717(3) 0.4314(3) 0.0351(8) Uani 0.548(4) 1 d P . 1
F3A F 0.4136(10) 0.7500 0.2788(8) 0.049(2) Uani 0.548(4) 2 d SP . 1
F4A F 0.7092(5) 0.7500 0.2887(2) 0.0456(11) Uani 0.548(4) 2 d SP . 1
C13B C 0.4925(12) 0.7500 0.3683(6) 0.0277(16) Uani 0.452(4) 2 d SP . 2
F1B F 0.7142(8) 0.8724(4) 0.3641(4) 0.0381(11) Uani 0.452(4) 1 d P . 2
F2B F 0.4770(7) 0.9088(3) 0.4360(4) 0.0384(11) Uani 0.452(4) 1 d P . 2
F4B F 0.4833(13) 0.7500 0.2642(9) 0.041(2) Uani 0.452(4) 2 d SP . 2
F3B F 0.3166(5) 0.7500 0.3859(3) 0.0402(12) Uani 0.452(4) 2 d SP . 2
Cl1 Cl 0.18241(8) 1.2500 1.03761(6) 0.03244(16) Uani 1 2 d S . .
Cl2 Cl 0.67527(8) 1.2500 1.21788(5) 0.02411(14) Uani 1 2 d S . .
N1 N 0.57309(18) 1.13844(10) 0.98046(11) 0.0183(3) Uani 1 1 d . . .
S4 S 0.98957(6) 0.97856(3) 0.72727(3) 0.02221(11) Uani 1 1 d . . .
Zn1 Zn 0.48593(4) 1.2500 1.06428(2) 0.01796(9) Uani 1 2 d S . .

loop_
_atom_site_aniso_label
_atom_site_aniso_U_11
_atom_site_aniso_U_22
_atom_site_aniso_U_33
_atom_site_aniso_U_23
_atom_site_aniso_U_13
_atom_site_aniso_U_12
C1 0.0203(8) 0.0219(9) 0.0206(9) -0.0033(7) -0.0002(7) -0.0012(7)
C2 0.0167(8) 0.0238(9) 0.0239(9) -0.0022(7) 0.0018(7) 0.0007(7)
C3 0.0213(8) 0.0147(8) 0.0173(8) 0.0017(6) 0.0032(6) 0.0000(7)
C4 0.0211(9) 0.0207(9) 0.0172(8) 0.0007(6) -0.0002(7) -0.0038(7)
C5 0.0177(8) 0.0205(9) 0.0195(8) 0.0023(6) 0.0020(6) -0.0010(7)
C6 0.0195(8) 0.0178(8) 0.0185(8) 0.0012(6) 0.0028(6) -0.0004(7)
C7 0.0209(8) 0.0187(8) 0.0179(8) 0.0014(6) 0.0026(6) -0.0019(7)
C8 0.0237(9) 0.0152(8) 0.0153(8) 0.0016(6) 0.0015(6) 0.0011(7)
C9 0.0232(9) 0.0179(8) 0.0185(8) -0.0005(6) 0.0024(7) 0.0017(7)
C10 0.0239(9) 0.0268(10) 0.0244(9) -0.0029(7) 0.0051(7) 0.0012(8)
C11 0.0195(8) 0.0203(8) 0.0159(8) 0.0004(7) 0.0046(6) 0.0001(7)
C12 0.0277(9) 0.0197(9) 0.0209(9) 0.0016(7) 0.0017(7) -0.0002(7)
C13A 0.040(4) 0.024(3) 0.016(3) 0.000 0.002(3) 0.000
F1A 0.051(2) 0.029(2) 0.0243(17) 0.0105(14) -0.0028(13) -0.0134(17)
F2A 0.0341(18) 0.034(2) 0.0341(14) -0.0034(16) -0.0018(12) 0.0157(15)
F3A 0.063(5) 0.032(2) 0.038(5) 0.000 -0.032(3) 0.000
F4A 0.072(3) 0.044(2) 0.0280(17) 0.000 0.0267(16) 0.000
C13B 0.034(4) 0.032(4) 0.017(4) 0.000 0.005(3) 0.000
F1B 0.048(2) 0.041(3) 0.024(2) 0.014(2) 0.0006(15) -0.015(2)
F2B 0.052(3) 0.023(2) 0.0333(17) -0.0032(18) -0.0116(17) 0.0176(18)
F4B 0.074(7) 0.030(3) 0.014(3) 0.000 -0.005(4) 0.000
F3B 0.0201(19) 0.042(2) 0.056(3) 0.000 0.0011(16) 0.000
Cl1 0.0175(3) 0.0362(4) 0.0435(4) 0.000 0.0051(3) 0.000
Cl2 0.0249(3) 0.0292(3) 0.0174(3) 0.000 0.0014(2) 0.000
N1 0.0183(7) 0.0185(7) 0.0180(7) 0.0013(6) 0.0027(5) -0.0007(6)
S4 0.0188(2) 0.0239(2) 0.0237(2) -0.00596(17) 0.00340(17) -0.00233(17)
Zn1 0.01765(15) 0.01852(15) 0.01782(15) 0.000 0.00338(11) 0.000

loop_
_atom_type_symbol
_atom_type_description
_atom_type_scat_dispersion_real
_atom_type_scat_dispersion_imag
_atom_type_scat_source
C C 0.0033 0.0016 'International Tables Vol C Tables 4.2.6.8 and 6.1.1.4'
H H 0.0000 0.0000 'International Tables Vol C Tables 4.2.6.8 and 6.1.1.4'
N N 0.0061 0.0033 'International Tables Vol C Tables 4.2.6.8 and 6.1.1.4'
F F 0.0171 0.0103 'International Tables Vol C Tables 4.2.6.8 and 6.1.1.4'
S S 0.1246 0.1234 'International Tables Vol C Tables 4.2.6.8 and 6.1.1.4'
Cl Cl 0.1484 0.1585 'International Tables Vol C Tables 4.2.6.8 and 6.1.1.4'
Zn Zn 0.2839 1.4301 'International Tables Vol C Tables 4.2.6.8 and 6.1.1.4'

loop_
_geom_angle_atom_site_label_1
_geom_angle_atom_site_label_2
_geom_angle_atom_site_label_3
_geom_angle
_geom_angle_site_symmetry_1
_geom_angle_site_symmetry_3
_geom_angle_publ_flag
N1 C1 C2 122.98(16) . . ?
C1 C2 C3 119.98(16) . . ?
C2 C3 C4 116.64(15) . . ?
C2 C3 C6 122.47(15) . . ?
C4 C3 C6 120.80(15) . . ?
C5 C4 C3 119.71(16) . . ?
N1 C5 C4 123.02(16) . . ?
C7 C6 C3 128.44(15) . . ?
C7 C6 S4 110.34(12) . . ?
C3 C6 S4 121.03(13) . . ?
C6 C7 C8 113.04(15) . . ?
C9 C8 C7 113.47(15) . . ?
C9 C8 C11 124.30(15) . . ?
C7 C8 C11 122.14(15) . . ?
C8 C9 C10 129.08(16) . . ?
C8 C9 S4 110.37(12) . . ?
C10 C9 S4 120.55(13) . . ?
C11 C11 C8 128.40(9) 4_575 . ?
C11 C11 C12 111.13(9) 4_575 . ?
C8 C11 C12 120.45(15) . . ?
F1B C12 F2A 127.3(3) . . ?
F1B C12 F1A 26.1(2) . . ?
F2A C12 F1A 106.2(3) . . ?
F1B C12 F2B 107.1(3) . . ?
F2A C12 F2B 26.27(18) . . ?
F1A C12 F2B 82.8(3) . . ?
F1B C12 C11 110.7(3) . . ?
F2A C12 C11 111.9(2) . . ?
F1A C12 C11 113.4(2) . . ?
F2B C12 C11 112.4(2) . . ?
F1B C12 C13B 111.3(4) . . ?
F2A C12 C13B 86.4(3) . . ?
F1A C12 C13B 131.0(3) . . ?
F2B C12 C13B 110.9(3) . . ?
C11 C12 C13B 104.3(3) . . ?
F1B C12 C13A 86.9(3) . . ?
F2A C12 C13A 109.7(3) . . ?
F1A C12 C13A 110.2(3) . . ?
F2B C12 C13A 130.6(3) . . ?
C11 C12 C13A 105.4(2) . . ?
C13B C12 C13A 26.4(3) . . ?
F3A C13A F4A 108.1(6) . . ?
F3A C13A C12 113.8(4) . . ?
F4A C13A C12 109.4(3) . . ?
F3A C13A C12 113.8(4) . 4_575 ?
F4A C13A C12 109.4(3) . 4_575 ?
C12 C13A C12 102.0(4) . 4_575 ?
F4B C13B F3B 106.7(7) . . ?
F4B C13B C12 112.9(5) . . ?
F3B C13B C12 110.0(4) . . ?
F4B C13B C12 112.9(5) . 4_575 ?
F3B C13B C12 110.0(4) . 4_575 ?
C12 C13B C12 104.3(5) . 4_575 ?
C1 N1 C5 117.49(14) . . ?
C1 N1 Zn1 118.95(11) . . ?
C5 N1 Zn1 122.64(11) . . ?
C9 S4 C6 92.77(8) . . ?
N1 Zn1 N1 97.96(8) . 4_585 ?
N1 Zn1 Cl1 108.62(4) . . ?
N1 Zn1 Cl1 108.62(4) 4_585 . ?
N1 Zn1 Cl2 105.37(4) . . ?
N1 Zn1 Cl2 105.37(4) 4_585 . ?
Cl1 Zn1 Cl2 127.06(3) . . ?

loop_
_geom_bond_atom_site_label_1
_geom_bond_atom_site_label_2
_geom_bond_distance
_geom_bond_site_symmetry_2
_geom_bond_publ_flag
C1 N1 1.342(2) . ?
C1 C2 1.382(2) . ?
C2 C3 1.402(2) . ?
C3 C4 1.402(2) . ?
C3 C6 1.463(2) . ?
C4 C5 1.383(2) . ?
C5 N1 1.348(2) . ?
C6 C7 1.366(2) . ?
C6 S4 1.7350(17) . ?
C7 C8 1.426(2) . ?
C8 C9 1.367(2) . ?
C8 C11 1.484(2) . ?
C9 C10 1.505(2) . ?
C9 S4 1.7253(17) . ?
C11 C11 1.334(3) 4_575 ?
C11 C12 1.505(2) . ?
C12 F1B 1.340(6) . ?
C12 F2A 1.343(4) . ?
C12 F1A 1.368(5) . ?
C12 F2B 1.373(5) . ?
C12 C13B 1.532(5) . ?
C12 C13A 1.556(4) . ?
C13A F3A 1.325(12) . ?
C13A F4A 1.349(8) . ?
C13A C12 1.556(4) 4_575 ?
C13B F4B 1.339(13) . ?
C13B F3B 1.358(9) . ?
C13B C12 1.532(5) 4_575 ?
Cl1 Zn1 2.2079(8) . ?
Cl2 Zn1 2.2220(8) . ?
N1 Zn1 2.0655(14) . ?
Zn1 N1 2.0655(14) 4_585 ?

loop_
_geom_torsion_atom_site_label_1
_geom_torsion_atom_site_label_2
_geom_torsion_atom_site_label_3
_geom_torsion_atom_site_label_4
_geom_torsion
_geom_torsion_site_symmetry_1
_geom_torsion_site_symmetry_2
_geom_torsion_site_symmetry_3
_geom_torsion_site_symmetry_4
_geom_torsion_publ_flag
N1 C1 C2 C3 -1.6(3) . . . . ?
C1 C2 C3 C4 -2.3(2) . . . . ?
C1 C2 C3 C6 174.27(16) . . . . ?
C2 C3 C4 C5 3.9(2) . . . . ?
C6 C3 C4 C5 -172.73(15) . . . . ?
C3 C4 C5 N1 -1.8(3) . . . . ?
C2 C3 C6 C7 169.34(17) . . . . ?
C4 C3 C6 C7 -14.2(3) . . . . ?
C2 C3 C6 S4 -16.2(2) . . . . ?
C4 C3 C6 S4 160.26(13) . . . . ?
C3 C6 C7 C8 174.61(16) . . . . ?
S4 C6 C7 C8 -0.34(19) . . . . ?
C6 C7 C8 C9 -0.3(2) . . . . ?
C6 C7 C8 C11 -177.02(15) . . . . ?
C7 C8 C9 C10 -178.95(16) . . . . ?
C11 C8 C9 C10 -2.4(3) . . . . ?
C7 C8 C9 S4 0.85(19) . . . . ?
C11 C8 C9 S4 177.45(13) . . . . ?
C9 C8 C11 C11 93.08(17) . . . 4_575 ?
C7 C8 C11 C11 -90.60(16) . . . 4_575 ?
C9 C8 C11 C12 -88.9(2) . . . . ?
C7 C8 C11 C12 87.4(2) . . . . ?
C11 C11 C12 F1B -106.4(2) 4_575 . . . ?
C8 C11 C12 F1B 75.3(3) . . . . ?
C11 C11 C12 F2A 105.4(2) 4_575 . . . ?
C8 C11 C12 F2A -72.9(3) . . . . ?
C11 C11 C12 F1A -134.4(2) 4_575 . . . ?
C8 C11 C12 F1A 47.2(3) . . . . ?
C11 C11 C12 F2B 133.8(2) 4_575 . . . ?
C8 C11 C12 F2B -44.5(3) . . . . ?
C11 C11 C12 C13B 13.5(3) 4_575 . . . ?
C8 C11 C12 C13B -164.8(3) . . . . ?
C11 C11 C12 C13A -13.8(3) 4_575 . . . ?
C8 C11 C12 C13A 167.9(3) . . . . ?
F1B C12 C13A F3A -105.6(6) . . . . ?
F2A C12 C13A F3A 23.1(6) . . . . ?
F1A C12 C13A F3A -93.6(6) . . . . ?
F2B C12 C13A F3A 4.5(7) . . . . ?
C11 C12 C13A F3A 143.7(5) . . . . ?
C13B C12 C13A F3A 52.5(8) . . . . ?
F1B C12 C13A F4A 15.5(4) . . . . ?
F2A C12 C13A F4A 144.1(4) . . . . ?
F1A C12 C13A F4A 27.5(5) . . . . ?
F2B C12 C13A F4A 125.5(4) . . . . ?
C11 C12 C13A F4A -95.2(3) . . . . ?
C13B C12 C13A F4A 173.6(10) . . . . ?
F1B C12 C13A C12 131.3(4) . . . 4_575 ?
F2A C12 C13A C12 -100.0(4) . . . 4_575 ?
F1A C12 C13A C12 143.4(4) . . . 4_575 ?
F2B C12 C13A C12 -118.6(4) . . . 4_575 ?
C11 C12 C13A C12 20.7(4) . . . 4_575 ?
C13B C12 C13A C12 -70.5(7) . . . 4_575 ?
F1B C12 C13B F4B -24.3(7) . . . . ?
F2A C12 C13B F4B 104.5(7) . . . . ?
F1A C12 C13B F4B -4.0(9) . . . . ?
F2B C12 C13B F4B 94.9(7) . . . . ?
C11 C12 C13B F4B -143.8(6) . . . . ?
C13A C12 C13B F4B -47.8(8) . . . . ?
F1B C12 C13B F3B -143.4(4) . . . . ?
F2A C12 C13B F3B -14.6(4) . . . . ?
F1A C12 C13B F3B -123.1(5) . . . . ?
F2B C12 C13B F3B -24.2(5) . . . . ?
C11 C12 C13B F3B 97.1(4) . . . . ?
C13A C12 C13B F3B -167.0(11) . . . . ?
F1B C12 C13B C12 98.7(5) . . . 4_575 ?
F2A C12 C13B C12 -132.5(5) . . . 4_575 ?
F1A C12 C13B C12 119.0(4) . . . 4_575 ?
F2B C12 C13B C12 -142.1(4) . . . 4_575 ?
C11 C12 C13B C12 -20.8(5) . . . 4_575 ?
C13A C12 C13B C12 75.1(8) . . . 4_575 ?
C2 C1 N1 C5 3.9(2) . . . . ?
C2 C1 N1 Zn1 -165.43(14) . . . . ?
C4 C5 N1 C1 -2.2(2) . . . . ?
C4 C5 N1 Zn1 166.74(13) . . . . ?
C8 C9 S4 C6 -0.88(14) . . . . ?
C10 C9 S4 C6 178.94(14) . . . . ?
C7 C6 S4 C9 0.70(14) . . . . ?
C3 C6 S4 C9 -174.69(14) . . . . ?
C1 N1 Zn1 N1 65.92(14) . . . 4_585 ?
C5 N1 Zn1 N1 -102.84(13) . . . 4_585 ?
C1 N1 Zn1 Cl1 178.71(11) . . . . ?
C5 N1 Zn1 Cl1 9.95(14) . . . . ?
C1 N1 Zn1 Cl2 -42.51(13) . . . . ?
C5 N1 Zn1 Cl2 148.74(12) . . . . ?
